data_4109926
loop_
_publ_author_name
'Juan-Manuel Herrera'
'Simon J. A. Pope'
'Anthony J. H. M. Meijer'
'Timothy L. Easun'
'Harry Adams'
'Wassim Z. Alsindi'
'Xue-Zhong Sun'
'Michael W. George'
'Stephen Faulkner'
'Michael D. Ward'

_publ_contact_author
; 
        Prof. Mike Ward
        Department of Chemistry
        University of Sheffield
        SHEFFIELD
        S3 7HF
;
_publ_contact_author_email m.d.ward@sheffield.ac.uk
_publ_contact_author_fax '0114 2229346'
_publ_section_title
;
 Photophysical and Structural Properties of Cyanoruthenate Complexes of
 Hexaazatriphenylene
;
_journal_name_full 'Journal of the American Chemical Society'
_journal_page_first 11491
_journal_page_last 11504
_journal_paper_doi 10.1021/ja072672w
_journal_volume 129
_journal_year 2007
_chemical_formula_sum 'C16 H37 N14 O27.5 Ru Yb2'
_chemical_formula_weight 1312.75
_chemical_name_systematic
; 
 ? 
;
_space_group_IT_number 2
_symmetry_cell_setting triclinic
_symmetry_space_group_name_Hall '-P 1'
_symmetry_space_group_name_H-M 'P -1'
_atom_sites_solution_hydrogens geom
_atom_sites_solution_primary direct
_atom_sites_solution_secondary difmap
_audit_creation_method SHELXL-97
_cell_angle_alpha 76.75(3)
_cell_angle_beta 79.50(3)
_cell_angle_gamma 76.25(3)
_cell_formula_units_Z 2
_cell_length_a 10.680(2)
_cell_length_b 14.001(3)
_cell_length_c 14.272(3)
_cell_measurement_reflns_used 5815
_cell_measurement_temperature 150(2)
_cell_measurement_theta_max 27.447
_cell_measurement_theta_min 2.323
_cell_volume 1999.3(8)
_computing_cell_refinement 'Bruker SMART'
_computing_data_collection 'Bruker SMART'
_computing_data_reduction 'Bruker SAINT'
_computing_molecular_graphics 'Bruker SHELXTL'
_computing_publication_material 'Bruker SHELXTL'
_computing_structure_refinement 'SHELXL-97 (Sheldrick, 1997)'
_computing_structure_solution 'SHELXS-97 (Sheldrick, 1990)'
_diffrn_ambient_temperature 150(2)
_diffrn_measured_fraction_theta_full 0.996
_diffrn_measured_fraction_theta_max 0.996
_diffrn_measurement_device_type 'Bruker SMART CCD area detector'
_diffrn_measurement_method 'phi and omega scans'
_diffrn_radiation_monochromator graphite
_diffrn_radiation_source 'fine-focus sealed tube'
_diffrn_radiation_type MoK\a
_diffrn_radiation_wavelength 0.71073
_diffrn_reflns_av_R_equivalents 0.0424
_diffrn_reflns_av_sigmaI/netI 0.0304
_diffrn_reflns_limit_h_max 12
_diffrn_reflns_limit_h_min -12
_diffrn_reflns_limit_k_max 16
_diffrn_reflns_limit_k_min -16
_diffrn_reflns_limit_l_max 16
_diffrn_reflns_limit_l_min -16
_diffrn_reflns_number 34292
_diffrn_reflns_theta_full 25.00
_diffrn_reflns_theta_max 25.00
_diffrn_reflns_theta_min 1.48
_diffrn_standards_decay_% 0
_diffrn_standards_interval_count 0
_diffrn_standards_interval_time 0
_diffrn_standards_number 0
_exptl_absorpt_coefficient_mu 5.123
_exptl_absorpt_correction_T_max 0.8615
_exptl_absorpt_correction_T_min 0.5340
_exptl_absorpt_correction_type multi-scan
_exptl_absorpt_process_details sadabs
_exptl_crystal_colour orange
_exptl_crystal_density_diffrn 2.181
_exptl_crystal_description plate
_exptl_crystal_F_000 1270
_exptl_crystal_size_max 0.14
_exptl_crystal_size_mid 0.09
_exptl_crystal_size_min 0.03
_refine_diff_density_max 2.009
_refine_diff_density_min -0.908
_refine_diff_density_rms 0.144
_refine_ls_extinction_method none
_refine_ls_goodness_of_fit_ref 1.016
_refine_ls_hydrogen_treatment mixed
_refine_ls_matrix_type full
_refine_ls_number_parameters 542
_refine_ls_number_reflns 7007
_refine_ls_number_restraints 3
_refine_ls_restrained_S_all 1.017
_refine_ls_R_factor_all 0.0347
_refine_ls_R_factor_gt 0.0292
_refine_ls_shift/su_max 0.001
_refine_ls_shift/su_mean 0.000
_refine_ls_structure_factor_coef Fsqd
_refine_ls_weighting_details 'calc w=1/[\s^2^(Fo^2^)+(0.0398P)^2^+8.0047P] where P=(Fo^2^+2Fc^2^)/3'
_refine_ls_weighting_scheme calc
_refine_ls_wR_factor_gt 0.0726
_refine_ls_wR_factor_ref 0.0757
_reflns_number_gt 6185
_reflns_number_total 7007
_reflns_threshold_expression >2sigma(I)
_cod_data_source_file ja072672wsi20070501_014951_7.cif
_cod_data_source_block Yb[1]
_cod_original_cell_volume 1999.2(7)
_cod_original_formula_sum 'C16 H37 N14 O27.50 Ru Yb2'
_cod_database_code 4109926

loop_
_symmetry_equiv_pos_as_xyz
'x, y, z'
'-x, -y, -z'

loop_
_atom_site_label
_atom_site_type_symbol
_atom_site_fract_x
_atom_site_fract_y
_atom_site_fract_z
_atom_site_U_iso_or_equiv
_atom_site_adp_type
_atom_site_occupancy
_atom_site_symmetry_multiplicity
_atom_site_calc_flag
_atom_site_refinement_flags
_atom_site_disorder_assembly
_atom_site_disorder_group
Yb1 Yb -0.01655(2) 0.263551(17) 0.363762(16) 0.01585(7) Uani 1 1 d . . .
Yb2 Yb -0.62884(2) 0.174249(16) 0.709923(16) 0.01770(8) Uani 1 1 d . . .
Ru1 Ru -0.48744(4) 0.21441(3) 0.31583(3) 0.01171(10) Uani 1 1 d . . .
N1 N -0.4797(4) 0.3682(3) 0.2777(3) 0.0153(9) Uani 1 1 d . . .
N4 N -0.4079(4) 0.5555(3) 0.2060(3) 0.0198(10) Uani 1 1 d . . .
N11 N -0.4372(4) 0.2330(3) 0.1636(3) 0.0169(9) Uani 1 1 d . . .
N14 N -0.3562(5) 0.2846(4) -0.0373(3) 0.0233(10) Uani 1 1 d . . .
N21 N -0.3046(4) 0.6033(3) 0.0120(3) 0.0223(10) Uani 1 1 d . . .
N24 N -0.2875(4) 0.4686(4) -0.1120(3) 0.0215(10) Uani 1 1 d . . .
N32 N -0.1972(4) 0.2016(4) 0.3465(3) 0.0229(10) Uani 1 1 d . . .
N34 N -0.4570(5) -0.0165(3) 0.3329(3) 0.0217(10) Uani 1 1 d . . .
N36 N -0.5686(4) 0.2140(3) 0.5392(3) 0.0197(10) Uani 1 1 d . . .
N38 N -0.7907(4) 0.2389(3) 0.3177(3) 0.0198(10) Uani 1 1 d . . .
N41 N -0.2418(5) 0.3417(4) 0.4863(4) 0.0264(11) Uani 1 1 d . . .
N51 N 0.1024(4) 0.3879(4) 0.4468(3) 0.0222(10) Uani 1 1 d . . .
N61 N 0.0536(5) 0.7174(4) -0.0171(4) 0.0308(12) Uani 1 1 d . . .
N71 N 0.2871(4) 0.1045(4) 0.0659(3) 0.0223(10) Uani 1 1 d . . .
C2 C -0.4967(5) 0.4355(4) 0.3336(4) 0.0193(11) Uani 1 1 d . . .
H2 H -0.5349 0.4213 0.3979 0.023 Uiso 1 1 calc R . .
C3 C -0.4583(6) 0.5266(4) 0.2979(4) 0.0221(12) Uani 1 1 d . . .
H3 H -0.4684 0.5700 0.3406 0.027 Uiso 1 1 calc R . .
C5 C -0.3955(5) 0.4896(4) 0.1477(4) 0.0177(11) Uani 1 1 d . . .
C6 C -0.4289(5) 0.3960(4) 0.1839(4) 0.0152(11) Uani 1 1 d . . .
C12 C -0.4221(5) 0.1687(4) 0.1051(4) 0.0206(12) Uani 1 1 d . . .
H12 H -0.4361 0.1043 0.1312 0.025 Uiso 1 1 calc R . .
C13 C -0.3855(6) 0.1958(4) 0.0049(4) 0.0254(13) Uani 1 1 d . . .
H13 H -0.3815 0.1499 -0.0340 0.030 Uiso 1 1 calc R . .
C15 C -0.3678(5) 0.3491(4) 0.0219(4) 0.0163(11) Uani 1 1 d . . .
C16 C -0.4110(5) 0.3255(4) 0.1208(4) 0.0167(11) Uani 1 1 d . . .
C22 C -0.2575(6) 0.6216(4) -0.0811(4) 0.0237(12) Uani 1 1 d . . .
H22 H -0.2279 0.6808 -0.1063 0.028 Uiso 1 1 calc R . .
C23 C -0.2502(5) 0.5566(4) -0.1432(4) 0.0234(12) Uani 1 1 d . . .
H23 H -0.2184 0.5748 -0.2085 0.028 Uiso 1 1 calc R . .
C25 C -0.3321(5) 0.4471(4) -0.0165(4) 0.0176(11) Uani 1 1 d . . .
C26 C -0.3424(5) 0.5143(4) 0.0447(4) 0.0171(11) Uani 1 1 d . . .
C31 C -0.2994(5) 0.1983(4) 0.3342(4) 0.0168(11) Uani 1 1 d . . .
C33 C -0.4701(5) 0.0681(4) 0.3326(4) 0.0154(11) Uani 1 1 d . . .
C35 C -0.5374(5) 0.2127(4) 0.4572(4) 0.0157(11) Uani 1 1 d . . .
C37 C -0.6798(5) 0.2310(4) 0.3119(4) 0.0155(11) Uani 1 1 d . . .
O11 O -0.0495(4) 0.3777(3) 0.2233(3) 0.0245(9) Uani 1 1 d . . .
H111 H -0.0625 0.3697 0.1695 0.029 Uiso 1 1 d R . .
H112 H -0.0443 0.4400 0.2112 0.029 Uiso 1 1 d R . .
O12 O 0.0408(4) 0.1619(3) 0.2449(3) 0.0218(8) Uani 1 1 d . . .
H121 H 0.1191 0.1427 0.2210 0.026 Uiso 1 1 d R . .
H122 H -0.0017 0.1745 0.1970 0.026 Uiso 1 1 d R . .
O13 O 0.0466(4) 0.1116(3) 0.4594(3) 0.0273(9) Uani 1 1 d . . .
H132 H 0.0195 0.0843 0.5159 0.033 Uiso 1 1 d R . .
H131 H 0.1184 0.0727 0.4427 0.033 Uiso 1 1 d R . .
O21 O -0.8098(5) 0.1631(4) 0.6497(4) 0.0472(13) Uani 1 1 d . . .
H211 H -0.8206 0.1911 0.5908 0.057 Uiso 1 1 d R . .
H212 H -0.8615 0.1226 0.6662 0.057 Uiso 1 1 d R . .
O22 O -0.7325(4) 0.3405(3) 0.6595(3) 0.0280(9) Uani 1 1 d . . .
H221 H -0.7923 0.3558 0.7036 0.034 Uiso 1 1 d R . .
H222 H -0.7664 0.3586 0.6073 0.034 Uiso 1 1 d R . .
O23 O -0.7612(5) 0.0875(4) 0.8339(3) 0.0438(12) Uani 1 1 d . . .
H231 H -0.8348 0.1205 0.8214 0.053 Uiso 1 1 d R . .
H232 H -0.7649 0.0721 0.8943 0.053 Uiso 1 1 d R . .
O24 O -0.6740(4) 0.2595(3) 0.8382(3) 0.0267(9) Uani 1 1 d . . .
H241 H -0.6412 0.3091 0.8364 0.032 Uiso 1 1 d R . .
H242 H -0.7005 0.2394 0.8965 0.032 Uiso 1 1 d R . .
O25 O -0.4954(4) 0.0807(3) 0.8272(3) 0.0330(10) Uani 1 1 d . . .
H251 H -0.4393 0.0321 0.8077 0.040 Uiso 1 1 d R . .
H252 H -0.5125 0.0597 0.8879 0.040 Uiso 1 1 d R . .
O26 O -0.4398(4) 0.2326(3) 0.6834(3) 0.0300(10) Uani 1 1 d . . .
H261 H -0.4177 0.2702 0.6309 0.036 Uiso 1 1 d R . .
H262 H -0.3900 0.2348 0.7224 0.036 Uiso 1 1 d R . .
O42 O -0.1744(4) 0.2576(3) 0.5183(3) 0.0289(9) Uani 1 1 d . . .
O43 O -0.1982(4) 0.3914(3) 0.4058(3) 0.0278(9) Uani 1 1 d . . .
O44 O -0.3482(4) 0.3761(4) 0.5304(3) 0.0390(11) Uani 1 1 d . . .
O52 O 0.0738(4) 0.3058(3) 0.4951(3) 0.0230(9) Uani 1 1 d . . .
O53 O 0.0623(4) 0.4200(3) 0.3653(3) 0.0224(8) Uani 1 1 d . . .
O54 O 0.1656(4) 0.4344(3) 0.4774(3) 0.0304(10) Uani 1 1 d . . .
O62 O 0.0352(5) 0.6392(4) -0.0358(3) 0.0401(11) Uani 1 1 d . . .
O63 O 0.0328(5) 0.7309(4) 0.0680(3) 0.0420(12) Uani 1 1 d . . .
O64 O 0.0952(4) 0.7824(4) -0.0841(3) 0.0406(12) Uani 1 1 d . . .
O72 O 0.2129(4) 0.1788(3) 0.0282(3) 0.0330(10) Uani 1 1 d . . .
O73 O 0.3636(5) 0.0486(3) 0.0144(3) 0.0454(13) Uani 1 1 d . . .
O74 O 0.2870(4) 0.0822(3) 0.1560(3) 0.0349(11) Uani 1 1 d . . .
O1W O 0.0102(9) 0.9224(6) 0.0867(6) 0.104(3) Uani 1 1 d . . .
O2W O -0.0554(4) 0.5783(3) 0.2175(3) 0.0311(10) Uani 1 1 d . . .
O3W O 0.2753(17) 0.9878(13) 0.4797(13) 0.061(3) Uiso 0.333(10) 1 d PU A 1
O4W O 0.1017(8) 0.6219(6) 0.3405(6) 0.0275(18) Uiso 0.50 1 d P B 1
O5W O 0.0127(12) 0.9461(8) 0.3414(8) 0.050(2) Uiso 0.50 1 d PU C 1
O6W O 0.1477(12) 0.9253(9) 0.2169(9) 0.059(2) Uiso 0.50 1 d PU D 1
O7W O 0.2695(7) 0.7341(5) 0.2254(5) 0.0202(16) Uiso 0.50 1 d P E 1
O3W' O 0.2580(9) 0.9629(6) 0.4143(7) 0.059(2) Uiso 0.667(10) 1 d PU A 2
O4W' O -0.1725(10) 0.3697(7) -0.2703(7) 0.043(2) Uiso 0.50 1 d P F 2
O5W' O -0.0561(12) 0.9681(8) 0.3489(8) 0.048(2) Uiso 0.50 1 d PU G 2
O6W' O 0.1988(10) 0.8319(8) 0.2316(7) 0.048(2) Uiso 0.50 1 d PU H 2

loop_
_atom_site_aniso_label
_atom_site_aniso_U_11
_atom_site_aniso_U_22
_atom_site_aniso_U_33
_atom_site_aniso_U_23
_atom_site_aniso_U_13
_atom_site_aniso_U_12
Yb1 0.00971(12) 0.02289(13) 0.01511(13) -0.00239(9) 0.00024(9) -0.00638(9)
Yb2 0.02366(14) 0.01521(12) 0.01233(12) -0.00088(9) -0.00113(9) -0.00303(9)
Ru1 0.0090(2) 0.0135(2) 0.0123(2) -0.00129(16) 0.00029(15) -0.00427(15)
N1 0.013(2) 0.018(2) 0.015(2) -0.0032(18) -0.0022(17) -0.0031(18)
N4 0.018(2) 0.017(2) 0.021(2) -0.0016(19) 0.0027(19) -0.0037(19)
N11 0.014(2) 0.017(2) 0.020(2) -0.0044(19) -0.0008(18) -0.0038(18)
N14 0.022(3) 0.029(3) 0.021(2) -0.008(2) -0.001(2) -0.008(2)
N21 0.019(2) 0.022(2) 0.024(3) 0.000(2) 0.001(2) -0.009(2)
N24 0.016(2) 0.029(3) 0.018(2) 0.000(2) -0.0014(19) -0.006(2)
N32 0.011(2) 0.033(3) 0.026(3) -0.008(2) 0.0013(19) -0.008(2)
N34 0.027(3) 0.019(3) 0.017(2) -0.0016(19) -0.002(2) -0.004(2)
N36 0.022(3) 0.019(2) 0.016(3) -0.0014(19) -0.0006(19) -0.0032(19)
N38 0.017(3) 0.024(2) 0.019(2) -0.0035(19) -0.0021(19) -0.0051(19)
N41 0.015(3) 0.042(3) 0.027(3) -0.015(2) 0.005(2) -0.010(2)
N51 0.014(2) 0.027(3) 0.023(3) -0.007(2) -0.0008(19) 0.000(2)
N61 0.023(3) 0.045(3) 0.022(3) -0.003(2) -0.007(2) -0.003(2)
N71 0.018(2) 0.027(3) 0.019(3) -0.003(2) 0.001(2) -0.003(2)
C2 0.016(3) 0.022(3) 0.016(3) -0.001(2) 0.005(2) -0.004(2)
C3 0.027(3) 0.021(3) 0.020(3) -0.006(2) 0.003(2) -0.008(2)
C5 0.010(3) 0.020(3) 0.020(3) -0.001(2) -0.001(2) 0.000(2)
C6 0.009(2) 0.018(3) 0.018(3) -0.001(2) -0.002(2) -0.001(2)
C12 0.021(3) 0.021(3) 0.023(3) -0.006(2) -0.003(2) -0.009(2)
C13 0.029(3) 0.029(3) 0.021(3) -0.013(3) 0.000(2) -0.009(3)
C15 0.018(3) 0.017(3) 0.013(3) -0.001(2) 0.000(2) -0.005(2)
C16 0.009(3) 0.020(3) 0.020(3) -0.003(2) -0.002(2) -0.003(2)
C22 0.022(3) 0.024(3) 0.023(3) 0.001(2) -0.001(2) -0.007(2)
C23 0.017(3) 0.029(3) 0.019(3) 0.004(2) -0.001(2) -0.003(2)
C25 0.010(3) 0.026(3) 0.015(3) -0.003(2) -0.001(2) -0.001(2)
C26 0.012(3) 0.021(3) 0.018(3) 0.000(2) -0.003(2) -0.006(2)
C31 0.019(3) 0.016(3) 0.016(3) -0.006(2) 0.002(2) -0.003(2)
C33 0.013(3) 0.021(3) 0.010(2) 0.001(2) 0.001(2) -0.006(2)
C35 0.010(3) 0.011(2) 0.026(3) -0.003(2) -0.005(2) -0.0015(19)
C37 0.016(3) 0.015(3) 0.012(3) 0.000(2) -0.001(2) -0.001(2)
O11 0.026(2) 0.025(2) 0.023(2) -0.0028(17) -0.0055(17) -0.0056(17)
O12 0.0124(19) 0.033(2) 0.022(2) -0.0112(17) -0.0014(15) -0.0035(16)
O13 0.024(2) 0.028(2) 0.025(2) 0.0048(17) -0.0012(17) -0.0064(18)
O21 0.037(3) 0.054(3) 0.050(3) 0.021(2) -0.022(2) -0.026(2)
O22 0.032(2) 0.025(2) 0.019(2) -0.0043(17) -0.0007(17) 0.0067(18)
O23 0.065(3) 0.049(3) 0.021(2) 0.000(2) 0.002(2) -0.030(3)
O24 0.041(3) 0.021(2) 0.018(2) -0.0029(16) 0.0015(18) -0.0106(18)
O25 0.045(3) 0.032(2) 0.017(2) -0.0045(18) -0.0082(19) 0.005(2)
O26 0.033(2) 0.034(2) 0.023(2) -0.0005(18) -0.0038(18) -0.0144(19)
O42 0.021(2) 0.040(3) 0.021(2) -0.0036(19) -0.0009(17) -0.0022(19)
O43 0.024(2) 0.030(2) 0.028(2) -0.0060(18) 0.0073(18) -0.0087(18)
O44 0.024(2) 0.053(3) 0.037(3) -0.016(2) 0.014(2) -0.009(2)
O52 0.024(2) 0.026(2) 0.019(2) -0.0011(17) -0.0019(16) -0.0087(17)
O53 0.021(2) 0.026(2) 0.020(2) -0.0017(17) -0.0056(16) -0.0043(16)
O54 0.034(2) 0.030(2) 0.035(2) -0.0090(19) -0.013(2) -0.0126(19)
O62 0.045(3) 0.043(3) 0.036(3) -0.008(2) -0.012(2) -0.010(2)
O63 0.045(3) 0.059(3) 0.024(2) -0.007(2) -0.010(2) -0.011(2)
O64 0.033(3) 0.062(3) 0.026(2) 0.007(2) -0.007(2) -0.019(2)
O72 0.033(2) 0.028(2) 0.027(2) 0.0037(18) 0.0003(19) 0.0038(19)
O73 0.057(3) 0.035(3) 0.022(2) -0.001(2) 0.012(2) 0.017(2)
O74 0.031(2) 0.049(3) 0.015(2) -0.0039(19) -0.0037(18) 0.009(2)
O1W 0.121(7) 0.096(6) 0.105(6) -0.042(5) 0.021(5) -0.050(5)
O2W 0.028(2) 0.023(2) 0.036(2) -0.0031(18) 0.0010(19) -0.0011(18)

loop_
_atom_type_symbol
_atom_type_description
_atom_type_scat_dispersion_real
_atom_type_scat_dispersion_imag
_atom_type_scat_source
C C 0.0033 0.0016 'International Tables Vol C Tables 4.2.6.8 and 6.1.1.4'
H H 0.0000 0.0000 'International Tables Vol C Tables 4.2.6.8 and 6.1.1.4'
N N 0.0061 0.0033 'International Tables Vol C Tables 4.2.6.8 and 6.1.1.4'
O O 0.0106 0.0060 'International Tables Vol C Tables 4.2.6.8 and 6.1.1.4'
Ru Ru -1.2594 0.8363 'International Tables Vol C Tables 4.2.6.8 and 6.1.1.4'
Yb Yb -0.3850 5.5486 'International Tables Vol C Tables 4.2.6.8 and 6.1.1.4'

loop_
_geom_angle_atom_site_label_1
_geom_angle_atom_site_label_2
_geom_angle_atom_site_label_3
_geom_angle
_geom_angle_site_symmetry_1
_geom_angle_site_symmetry_3
O13 Yb1 O11 157.48(15) . .
O13 Yb1 N38 80.05(15) . 1_655
O11 Yb1 N38 90.63(15) . 1_655
O13 Yb1 O12 80.23(14) . .
O11 Yb1 O12 77.37(14) . .
N38 Yb1 O12 71.64(14) 1_655 .
O13 Yb1 N32 85.91(16) . .
O11 Yb1 N32 88.37(16) . .
N38 Yb1 N32 140.10(16) 1_655 .
O12 Yb1 N32 69.25(15) . .
O13 Yb1 O43 125.59(14) . .
O11 Yb1 O43 73.87(14) . .
N38 Yb1 O43 140.33(15) 1_655 .
O12 Yb1 O43 135.78(14) . .
N32 Yb1 O43 77.01(15) . .
O13 Yb1 O52 76.76(14) . .
O11 Yb1 O52 120.48(13) . .
N38 Yb1 O52 73.92(14) 1_655 .
O12 Yb1 O52 141.22(13) . .
N32 Yb1 O52 138.33(14) . .
O43 Yb1 O52 82.85(14) . .
O13 Yb1 O42 73.35(14) . .
O11 Yb1 O42 124.69(14) . .
N38 Yb1 O42 137.99(14) 1_655 .
O12 Yb1 O42 132.41(14) . .
N32 Yb1 O42 70.02(15) . .
O43 Yb1 O42 52.25(14) . .
O52 Yb1 O42 68.77(13) . .
O13 Yb1 O53 124.38(13) . .
O11 Yb1 O53 69.87(13) . .
N38 Yb1 O53 70.07(14) 1_655 .
O12 Yb1 O53 128.41(13) . .
N32 Yb1 O53 144.53(15) . .
O43 Yb1 O53 70.31(13) . .
O52 Yb1 O53 50.70(12) . .
O42 Yb1 O53 99.13(14) . .
O13 Yb1 N41 99.47(15) . .
O11 Yb1 N41 98.92(15) . .
N38 Yb1 N41 149.29(14) 1_655 .
O12 Yb1 N41 138.89(13) . .
N32 Yb1 N41 69.73(15) . .
O43 Yb1 N41 26.20(14) . .
O52 Yb1 N41 76.10(13) . .
O42 Yb1 N41 26.18(14) . .
O53 Yb1 N41 85.87(13) . .
O13 Yb1 N51 100.06(14) . .
O11 Yb1 N51 95.22(14) . .
N38 Yb1 N51 67.86(14) 1_655 .
O12 Yb1 N51 138.72(13) . .
N32 Yb1 N51 151.89(14) . .
O43 Yb1 N51 77.27(13) . .
O52 Yb1 N51 25.52(12) . .
O42 Yb1 N51 85.29(14) . .
O53 Yb1 N51 25.35(12) . .
N41 Yb1 N51 82.18(13) . .
O26 Yb2 O21 148.14(16) . .
O26 Yb2 O24 82.11(15) . .
O21 Yb2 O24 114.55(18) . .
O26 Yb2 O22 86.63(15) . .
O21 Yb2 O22 75.36(16) . .
O24 Yb2 O22 69.68(14) . .
O26 Yb2 O23 141.05(16) . .
O21 Yb2 O23 70.75(17) . .
O24 Yb2 O23 73.43(15) . .
O22 Yb2 O23 111.62(17) . .
O26 Yb2 O25 70.87(15) . .
O21 Yb2 O25 138.46(16) . .
O24 Yb2 O25 72.94(14) . .
O22 Yb2 O25 138.51(15) . .
O23 Yb2 O25 73.18(17) . .
O26 Yb2 N34 98.67(16) . 2_456
O21 Yb2 N34 83.58(18) . 2_456
O24 Yb2 N34 143.73(15) . 2_456
O22 Yb2 N34 146.49(15) . 2_456
O23 Yb2 N34 84.73(17) . 2_456
O25 Yb2 N34 73.18(15) . 2_456
O26 Yb2 N36 72.63(15) . .
O21 Yb2 N36 77.14(17) . .
O24 Yb2 N36 136.27(14) . .
O22 Yb2 N36 73.67(15) . .
O23 Yb2 N36 144.30(16) . .
O25 Yb2 N36 127.44(15) . .
N34 Yb2 N36 76.45(16) 2_456 .
O26 Yb2 H221 96.3 . .
O21 Yb2 H221 73.7 . .
O24 Yb2 H221 57.5 . .
O22 Yb2 H221 17.1 . .
O23 Yb2 H221 95.5 . .
O25 Yb2 H221 130.2 . .
N34 Yb2 H221 155.7 2_456 .
N36 Yb2 H221 90.0 . .
O26 Yb2 H231 152.7 . .
O21 Yb2 H231 56.9 . .
O24 Yb2 H231 73.0 . .
O22 Yb2 H231 95.0 . .
O23 Yb2 H231 18.3 . .
O25 Yb2 H231 90.7 . .
N34 Yb2 H231 94.9 2_456 .
N36 Yb2 H231 134.0 . .
H221 Yb2 H231 80.0 . .
C33 Ru1 C35 93.1(2) . .
C33 Ru1 C37 88.7(2) . .
C35 Ru1 C37 85.5(2) . .
C33 Ru1 C31 91.9(2) . .
C35 Ru1 C31 88.7(2) . .
C37 Ru1 C31 174.2(2) . .
C33 Ru1 N11 93.00(19) . .
C35 Ru1 N11 173.88(18) . .
C37 Ru1 N11 94.42(19) . .
C31 Ru1 N11 91.33(19) . .
C33 Ru1 N1 170.08(19) . .
C35 Ru1 N1 95.23(19) . .
C37 Ru1 N1 97.24(19) . .
C31 Ru1 N1 83.00(19) . .
N11 Ru1 N1 78.70(16) . .
C2 N1 C6 116.0(4) . .
C2 N1 Ru1 130.1(4) . .
C6 N1 Ru1 112.9(3) . .
C3 N4 C5 115.5(5) . .
C12 N11 C16 116.2(5) . .
C12 N11 Ru1 130.4(4) . .
C16 N11 Ru1 113.3(3) . .
C13 N14 C15 116.0(5) . .
C22 N21 C26 115.3(5) . .
C23 N24 C25 115.7(5) . .
C31 N32 Yb1 161.7(4) . .
C33 N34 Yb2 159.8(4) . 2_456
C35 N36 Yb2 166.0(4) . .
C37 N38 Yb1 167.0(4) . 1_455
O44 N41 O42 122.0(5) . .
O44 N41 O43 120.0(5) . .
O42 N41 O43 117.9(4) . .
O44 N41 Yb1 172.1(4) . .
O42 N41 Yb1 61.9(3) . .
O43 N41 Yb1 56.5(3) . .
O54 N51 O53 121.2(5) . .
O54 N51 O52 122.3(5) . .
O53 N51 O52 116.4(4) . .
O54 N51 Yb1 172.8(4) . .
O53 N51 Yb1 59.3(3) . .
O52 N51 Yb1 57.7(2) . .
O63 N61 O62 120.5(5) . .
O63 N61 O64 119.4(6) . .
O62 N61 O64 120.1(5) . .
O72 N71 O73 120.1(5) . .
O72 N71 O74 121.3(5) . .
O73 N71 O74 118.6(5) . .
N1 C2 C3 121.2(5) . .
N1 C2 H2 119.4 . .
C3 C2 H2 119.4 . .
N4 C3 C2 123.7(5) . .
N4 C3 H3 118.1 . .
C2 C3 H3 118.1 . .
N4 C5 C6 121.2(5) . .
N4 C5 C26 120.0(5) . .
C6 C5 C26 118.7(5) . .
N1 C6 C5 122.3(5) . .
N1 C6 C16 117.5(5) . .
C5 C6 C16 120.2(5) . .
N11 C12 C13 121.4(5) . .
N11 C12 H12 119.3 . .
C13 C12 H12 119.3 . .
N14 C13 C12 122.9(5) . .
N14 C13 H13 118.6 . .
C12 C13 H13 118.6 . .
N14 C15 C16 121.9(5) . .
N14 C15 C25 120.3(5) . .
C16 C15 C25 117.8(5) . .
N11 C16 C15 121.4(5) . .
N11 C16 C6 116.4(5) . .
C15 C16 C6 122.1(5) . .
N21 C22 C23 123.3(5) . .
N21 C22 H22 118.4 . .
C23 C22 H22 118.4 . .
N24 C23 C22 122.0(5) . .
N24 C23 H23 119.0 . .
C22 C23 H23 119.0 . .
N24 C25 C26 121.8(5) . .
N24 C25 C15 117.5(5) . .
C26 C25 C15 120.7(5) . .
N21 C26 C25 121.9(5) . .
N21 C26 C5 117.9(5) . .
C25 C26 C5 120.2(5) . .
N32 C31 Ru1 171.2(5) . .
N34 C33 Ru1 173.4(4) . .
N36 C35 Ru1 178.4(5) . .
N38 C37 Ru1 174.5(4) . .
Yb1 O11 H111 130.1 . .
Yb1 O11 H112 127.3 . .
H111 O11 H112 102.4 . .
Yb1 O12 H121 122.3 . .
Yb1 O12 H122 120.7 . .
H121 O12 H122 104.2 . .
Yb1 O13 H132 133.6 . .
Yb1 O13 H131 120.3 . .
H132 O13 H131 105.4 . .
Yb2 O21 H211 119.5 . .
Yb2 O21 H212 133.2 . .
H211 O21 H212 104.5 . .
Yb2 O22 H221 108.0 . .
Yb2 O22 H222 121.0 . .
H221 O22 H222 106.0 . .
Yb2 O23 H231 99.8 . .
Yb2 O23 H232 134.1 . .
H231 O23 H232 107.4 . .
Yb2 O24 H241 121.8 . .
Yb2 O24 H242 128.8 . .
H241 O24 H242 106.4 . .
Yb2 O25 H251 113.3 . .
Yb2 O25 H252 131.7 . .
H251 O25 H252 103.9 . .
Yb2 O26 H261 121.6 . .
Yb2 O26 H262 131.1 . .
H261 O26 H262 105.8 . .
N41 O42 Yb1 91.9(3) . .
N41 O43 Yb1 97.4(3) . .
N51 O52 Yb1 96.8(3) . .
N51 O53 Yb1 95.3(3) . .

loop_
_geom_bond_atom_site_label_1
_geom_bond_atom_site_label_2
_geom_bond_distance
_geom_bond_site_symmetry_2
Yb1 O13 2.273(4) .
Yb1 O11 2.284(4) .
Yb1 N38 2.345(5) 1_655
Yb1 O12 2.365(4) .
Yb1 N32 2.367(4) .
Yb1 O43 2.397(4) .
Yb1 O52 2.497(4) .
Yb1 O42 2.518(4) .
Yb1 O53 2.533(4) .
Yb1 N41 2.852(5) .
Yb1 N51 2.932(5) .
Yb2 O26 2.291(4) .
Yb2 O21 2.305(4) .
Yb2 O24 2.327(4) .
Yb2 O22 2.336(4) .
Yb2 O23 2.350(4) .
Yb2 O25 2.351(4) .
Yb2 N34 2.354(5) 2_456
Yb2 N36 2.374(5) .
Yb2 H221 2.7132 .
Yb2 H231 2.6268 .
Ru1 C33 1.975(5) .
Ru1 C35 1.987(6) .
Ru1 C37 2.021(5) .
Ru1 C31 2.025(5) .
Ru1 N11 2.111(4) .
Ru1 N1 2.114(4) .
N1 C2 1.330(7) .
N1 C6 1.355(7) .
N4 C3 1.333(7) .
N4 C5 1.345(7) .
N11 C12 1.326(7) .
N11 C16 1.371(7) .
N14 C13 1.334(8) .
N14 C15 1.342(7) .
N21 C22 1.321(7) .
N21 C26 1.356(7) .
N24 C23 1.339(7) .
N24 C25 1.349(7) .
N32 C31 1.150(7) .
N34 C33 1.158(7) .
N34 Yb2 2.354(5) 2_456
N36 C35 1.161(7) .
N38 C37 1.153(7) .
N38 Yb1 2.345(5) 1_455
N41 O44 1.240(6) .
N41 O42 1.259(6) .
N41 O43 1.270(6) .
N51 O54 1.231(6) .
N51 O53 1.261(6) .
N51 O52 1.272(6) .
N61 O63 1.244(7) .
N61 O62 1.251(7) .
N61 O64 1.257(7) .
N71 O72 1.227(6) .
N71 O73 1.250(6) .
N71 O74 1.252(6) .
C2 C3 1.389(8) .
C2 H2 0.9300 .
C3 H3 0.9300 .
C5 C6 1.399(7) .
C5 C26 1.470(7) .
C6 C16 1.441(7) .
C12 C13 1.400(8) .
C12 H12 0.9300 .
C13 H13 0.9300 .
C15 C16 1.392(7) .
C15 C25 1.468(7) .
C22 C23 1.389(8) .
C22 H22 0.9300 .
C23 H23 0.9300 .
C25 C26 1.397(8) .
O11 H111 0.8399 .
O11 H112 0.8630 .
O12 H121 0.8484 .
O12 H122 0.8502 .
O13 H132 0.8410 .
O13 H131 0.8578 .
O21 H211 0.8575 .
O21 H212 0.8494 .
O22 H221 0.8367 .
O22 H222 0.8476 .
O23 H231 0.8391 .
O23 H232 0.8352 .
O24 H241 0.8434 .
O24 H242 0.8341 .
O25 H251 0.8553 .
O25 H252 0.8490 .
O26 H261 0.8414 .
O26 H262 0.8473 .

loop_
_geom_torsion_atom_site_label_1
_geom_torsion_atom_site_label_2
_geom_torsion_atom_site_label_3
_geom_torsion_atom_site_label_4
_geom_torsion
_geom_torsion_site_symmetry_1
C33 Ru1 N1 C2 -144.1(10) .
C35 Ru1 N1 C2 3.1(5) .
C37 Ru1 N1 C2 89.2(5) .
C31 Ru1 N1 C2 -84.9(5) .
N11 Ru1 N1 C2 -177.7(5) .
C33 Ru1 N1 C6 23.9(12) .
C35 Ru1 N1 C6 171.1(4) .
C37 Ru1 N1 C6 -102.8(4) .
C31 Ru1 N1 C6 83.0(4) .
N11 Ru1 N1 C6 -9.8(3) .
C33 Ru1 N11 C12 9.3(5) .
C35 Ru1 N11 C12 -168.2(15) .
C37 Ru1 N11 C12 -79.7(5) .
C31 Ru1 N11 C12 101.2(5) .
N1 Ru1 N11 C12 -176.2(5) .
C33 Ru1 N11 C16 -167.5(4) .
C35 Ru1 N11 C16 15.0(19) .
C37 Ru1 N11 C16 103.6(4) .
C31 Ru1 N11 C16 -75.5(4) .
N1 Ru1 N11 C16 7.1(3) .
O13 Yb1 N32 C31 153.4(14) .
O11 Yb1 N32 C31 -48.4(14) .
N38 Yb1 N32 C31 -137.4(13) 1_655
O12 Yb1 N32 C31 -125.5(14) .
O43 Yb1 N32 C31 25.4(14) .
O52 Yb1 N32 C31 88.6(14) .
O42 Yb1 N32 C31 79.6(14) .
O53 Yb1 N32 C31 2.3(15) .
N41 Yb1 N32 C31 51.7(14) .
N51 Yb1 N32 C31 49.6(15) .
O26 Yb2 N36 C35 117.7(17) .
O21 Yb2 N36 C35 -72.5(17) .
O24 Yb2 N36 C35 175.3(16) .
O22 Yb2 N36 C35 -150.7(18) .
O23 Yb2 N36 C35 -46.2(18) .
O25 Yb2 N36 C35 69.9(18) .
N34 Yb2 N36 C35 13.9(17) 2_456
O13 Yb1 N41 O44 -118(3) .
O11 Yb1 N41 O44 49(3) .
N38 Yb1 N41 O44 155(3) 1_655
O12 Yb1 N41 O44 -32(3) .
N32 Yb1 N41 O44 -36(3) .
O43 Yb1 N41 O44 66(3) .
O52 Yb1 N41 O44 168(3) .
O42 Yb1 N41 O44 -122(3) .
O53 Yb1 N41 O44 117(3) .
N51 Yb1 N41 O44 143(3) .
O13 Yb1 N41 O42 3.7(3) .
O11 Yb1 N41 O42 170.6(3) .
N38 Yb1 N41 O42 -82.7(4) 1_655
O12 Yb1 N41 O42 89.7(3) .
N32 Yb1 N41 O42 85.7(3) .
O43 Yb1 N41 O42 -172.3(5) .
O52 Yb1 N41 O42 -70.0(3) .
O53 Yb1 N41 O42 -120.5(3) .
N51 Yb1 N41 O42 -95.3(3) .
O13 Yb1 N41 O43 176.0(3) .
O11 Yb1 N41 O43 -17.1(3) .
N38 Yb1 N41 O43 89.6(4) 1_655
O12 Yb1 N41 O43 -98.1(3) .
N32 Yb1 N41 O43 -102.0(3) .
O52 Yb1 N41 O43 102.3(3) .
O42 Yb1 N41 O43 172.3(5) .
O53 Yb1 N41 O43 51.8(3) .
N51 Yb1 N41 O43 77.0(3) .
O13 Yb1 N51 O54 68(3) .
O11 Yb1 N51 O54 -95(3) .
N38 Yb1 N51 O54 -7(3) 1_655
O12 Yb1 N51 O54 -18(3) .
N32 Yb1 N51 O54 169(3) .
O43 Yb1 N51 O54 -167(3) .
O52 Yb1 N51 O54 93(3) .
O42 Yb1 N51 O54 140(3) .
O53 Yb1 N51 O54 -97(3) .
N41 Yb1 N51 O54 167(3) .
O13 Yb1 N51 O53 164.8(3) .
O11 Yb1 N51 O53 1.4(3) .
N38 Yb1 N51 O53 90.0(3) 1_655
O12 Yb1 N51 O53 78.2(3) .
N32 Yb1 N51 O53 -94.9(4) .
O43 Yb1 N51 O53 -70.7(3) .
O52 Yb1 N51 O53 -170.9(5) .
O42 Yb1 N51 O53 -123.1(3) .
N41 Yb1 N51 O53 -96.9(3) .
O13 Yb1 N51 O52 -24.3(3) .
O11 Yb1 N51 O52 172.3(3) .
N38 Yb1 N51 O52 -99.1(3) 1_655
O12 Yb1 N51 O52 -110.9(3) .
N32 Yb1 N51 O52 76.0(4) .
O43 Yb1 N51 O52 100.2(3) .
O42 Yb1 N51 O52 47.9(3) .
O53 Yb1 N51 O52 170.9(5) .
N41 Yb1 N51 O52 74.0(3) .
C6 N1 C2 C3 -2.9(7) .
Ru1 N1 C2 C3 164.8(4) .
C5 N4 C3 C2 -0.1(8) .
N1 C2 C3 N4 3.0(9) .
C3 N4 C5 C6 -2.5(7) .
C3 N4 C5 C26 179.3(5) .
C2 N1 C6 C5 0.3(7) .
Ru1 N1 C6 C5 -169.5(4) .
C2 N1 C6 C16 -179.1(4) .
Ru1 N1 C6 C16 11.1(6) .
N4 C5 C6 N1 2.5(8) .
C26 C5 C6 N1 -179.3(5) .
N4 C5 C6 C16 -178.1(5) .
C26 C5 C6 C16 0.1(7) .
C16 N11 C12 C13 -2.0(8) .
Ru1 N11 C12 C13 -178.7(4) .
C15 N14 C13 C12 -2.1(8) .
N11 C12 C13 N14 4.1(9) .
C13 N14 C15 C16 -1.6(8) .
C13 N14 C15 C25 177.1(5) .
C12 N11 C16 C15 -1.6(7) .
Ru1 N11 C16 C15 175.7(4) .
C12 N11 C16 C6 179.2(5) .
Ru1 N11 C16 C6 -3.5(5) .
N14 C15 C16 N11 3.6(8) .
C25 C15 C16 N11 -175.2(5) .
N14 C15 C16 C6 -177.3(5) .
C25 C15 C16 C6 3.9(7) .
N1 C6 C16 N11 -5.2(7) .
C5 C6 C16 N11 175.4(4) .
N1 C6 C16 C15 175.6(5) .
C5 C6 C16 C15 -3.8(8) .
C26 N21 C22 C23 2.0(8) .
C25 N24 C23 C22 -0.2(8) .
N21 C22 C23 N24 -1.9(9) .
C23 N24 C25 C26 2.0(7) .
C23 N24 C25 C15 -177.0(5) .
N14 C15 C25 N24 -0.2(7) .
C16 C15 C25 N24 178.5(5) .
N14 C15 C25 C26 -179.2(5) .
C16 C15 C25 C26 -0.5(7) .
C22 N21 C26 C25 -0.1(7) .
C22 N21 C26 C5 180.0(5) .
N24 C25 C26 N21 -2.0(8) .
C15 C25 C26 N21 177.0(5) .
N24 C25 C26 C5 178.0(5) .
C15 C25 C26 C5 -3.1(7) .
N4 C5 C26 N21 1.4(7) .
C6 C5 C26 N21 -176.8(5) .
N4 C5 C26 C25 -178.5(5) .
C6 C5 C26 C25 3.2(7) .
Yb1 N32 C31 Ru1 -15(4) .
C33 Ru1 C31 N32 -164(3) .
C35 Ru1 C31 N32 -71(3) .
C37 Ru1 C31 N32 -68(4) .
N11 Ru1 C31 N32 103(3) .
N1 Ru1 C31 N32 24(3) .
Yb2 N34 C33 Ru1 38(5) 2_456
C35 Ru1 C33 N34 179(100) .
C37 Ru1 C33 N34 93(4) .
C31 Ru1 C33 N34 -92(4) .
N11 Ru1 C33 N34 -1(4) .
N1 Ru1 C33 N34 -34(5) .
Yb2 N36 C35 Ru1 142(15) .
C33 Ru1 C35 N36 -145(17) .
C37 Ru1 C35 N36 -56(17) .
C31 Ru1 C35 N36 123(17) .
N11 Ru1 C35 N36 33(18) .
N1 Ru1 C35 N36 41(17) .
Yb1 N38 C37 Ru1 25(6) 1_455
C33 Ru1 C37 N38 83(5) .
C35 Ru1 C37 N38 -10(5) .
C31 Ru1 C37 N38 -13(6) .
N11 Ru1 C37 N38 176(5) .
N1 Ru1 C37 N38 -105(5) .
O44 N41 O42 Yb1 172.1(5) .
O43 N41 O42 Yb1 -7.3(5) .
O13 Yb1 O42 N41 -176.2(3) .
O11 Yb1 O42 N41 -11.3(4) .
N38 Yb1 O42 N41 130.8(3) 1_655
O12 Yb1 O42 N41 -117.1(3) .
N32 Yb1 O42 N41 -84.5(3) .
O43 Yb1 O42 N41 4.3(3) .
O52 Yb1 O42 N41 101.9(3) .
O53 Yb1 O42 N41 60.5(3) .
N51 Yb1 O42 N41 81.8(3) .
O44 N41 O43 Yb1 -171.7(4) .
O42 N41 O43 Yb1 7.7(5) .
O13 Yb1 O43 N41 -4.9(4) .
O11 Yb1 O43 N41 162.4(3) .
N38 Yb1 O43 N41 -126.9(3) 1_655
O12 Yb1 O43 N41 111.0(3) .
N32 Yb1 O43 N41 70.4(3) .
O52 Yb1 O43 N41 -72.9(3) .
O42 Yb1 O43 N41 -4.3(3) .
O53 Yb1 O43 N41 -123.7(3) .
N51 Yb1 O43 N41 -98.2(3) .
O54 N51 O52 Yb1 -171.5(4) .
O53 N51 O52 Yb1 8.7(4) .
O13 Yb1 O52 N51 155.4(3) .
O11 Yb1 O52 N51 -8.9(3) .
N38 Yb1 O52 N51 72.1(3) 1_655
O12 Yb1 O52 N51 100.3(3) .
N32 Yb1 O52 N51 -136.6(3) .
O43 Yb1 O52 N51 -75.4(3) .
O42 Yb1 O52 N51 -127.5(3) .
O53 Yb1 O52 N51 -5.0(3) .
N41 Yb1 O52 N51 -101.1(3) .
O54 N51 O53 Yb1 171.6(4) .
O52 N51 O53 Yb1 -8.6(4) .
O13 Yb1 O53 N51 -18.2(3) .
O11 Yb1 O53 N51 -178.5(3) .
N38 Yb1 O53 N51 -80.1(3) 1_655
O12 Yb1 O53 N51 -124.5(3) .
N32 Yb1 O53 N51 126.0(3) .
O43 Yb1 O53 N51 102.0(3) .
O52 Yb1 O53 N51 5.0(3) .
O42 Yb1 O53 N51 57.8(3) .
N41 Yb1 O53 N51 80.4(3) .
